data_1569212
loop_
_publ_author_name
'Zhang, Shengbo'
'Xue, Yingying'
'Wu, Yanfen'
'Zhang, Yu-Xiao'
'Tan, Ting'
'Niu, Zhiqiang'

_publ_section_title
;
 PET recycling under mild conditions <i>via</i> substituent-modulated
 intramolecular hydrolysis.
;
_journal_issue 24
_journal_name_full 'Chemical science'
_journal_page_first 6558
_journal_page_last 6563
_journal_paper_doi 10.1039/d3sc01161e
_journal_volume 14
_journal_year 2023
_chemical_formula_moiety 'C25 H28 N6 O9 Zn2'
_chemical_formula_sum 'C25 H28 N6 O9 Zn2'
_chemical_formula_weight 687.27
_space_group_crystal_system monoclinic
_space_group_IT_number 14
_space_group_name_Hall '-P 2ybc'
_space_group_name_H-M_alt 'P 1 21/c 1'
_atom_sites_solution_hydrogens geom
_atom_sites_solution_primary direct
_audit_creation_date 2021-05-07
_audit_creation_method
;
Olex2 1.3
(compiled 2020.11.12 svn.r5f609507 for OlexSys, GUI svn.r6272)
;
_audit_update_record
;
2021-05-08 deposited with the CCDC.	2023-05-25 downloaded from the CCDC.
;
_cell_angle_alpha 90
_cell_angle_beta 97.808(2)
_cell_angle_gamma 90
_cell_formula_units_Z 4
_cell_length_a 19.9701(3)
_cell_length_b 17.0535(3)
_cell_length_c 8.0230(2)
_cell_measurement_reflns_used 7985
_cell_measurement_temperature 173(2)
_cell_measurement_theta_max 65.0020
_cell_measurement_theta_min 5.1470
_cell_volume 2706.98(9)
_computing_cell_refinement 'CrysAlisPro 1.171.40.82a (Rigaku OD, 2020)'
_computing_data_collection 'CrysAlisPro 1.171.40.82a (Rigaku OD, 2020)'
_computing_data_reduction 'CrysAlisPro 1.171.40.82a (Rigaku OD, 2020)'
_computing_molecular_graphics 'Olex2 1.3 (Dolomanov et al., 2009)'
_computing_publication_material 'Olex2 1.3 (Dolomanov et al., 2009)'
_computing_structure_refinement 'SHELXL 2018/1 (Sheldrick, 2015)'
_computing_structure_solution 'SHELXS  (Sheldrick, 2008)'
_diffrn_ambient_temperature 173(2)
_diffrn_detector 'CCD plate'
_diffrn_detector_area_resol_mean 5.2137
_diffrn_detector_type AtlasS2
_diffrn_measured_fraction_theta_full 0.985
_diffrn_measured_fraction_theta_max 0.985
_diffrn_measurement_details
;
List of Runs (angles in degrees, time in seconds):

  # Type    Start    End  Width  t~exp~   \w     \q     \k     \f   Frames
#--------------------------------------------------------------------------
  1  \w   -114.00 -20.00   1.00    1.00    --  -42.06 -57.00-150.00   94
  2  \w    -76.00 -22.00   1.00    1.00    --  -42.06 125.00 -30.00   54
  3  \w    -69.00  25.00   1.00    1.00    --  -42.06  57.00   0.00   94
  4  \w     14.00  51.00   1.00    1.00    --   42.06  57.00 150.00   37
  5  \w    131.00 165.00   1.00    1.00    --   89.04  77.00  60.00   34
  6  \w     31.00  97.00   1.00    1.00    --   89.04-125.00-120.00   66
  7  \w    113.00 154.00   1.00    1.00    --   89.04  77.00-180.00   41
  8  \w     21.00  55.00   1.00    1.00    --   89.04 -45.00  30.00   34
  9  \w     23.00 121.00   1.00    1.00    --   89.04 -77.00   0.00   98
 10  \w     60.00 104.00   1.00    1.00    --   89.04 -45.00  30.00   44
 11  \w    105.00 132.00   1.00    1.00    --   89.04  77.00   0.00   27
 12  \w     60.00 145.00   1.00    1.00    --   89.04  61.00 -30.00   85
 13  \w     32.00 112.00   1.00    1.00    --   89.04-125.00-150.00   80
 14  \w     64.00 112.00   1.00    1.00    --   89.04-125.00  30.00   48
 15  \w     66.00 160.00   1.00    1.00    --   89.04  61.00-120.00   94
 16  \w    103.00 143.00   1.00    1.00    --   89.04  45.00 120.00   40
 17  \w     41.00  84.00   1.00    1.00    --   89.04 -95.00 -90.00   43
;
_diffrn_measurement_device 'four-circle diffractometer'
_diffrn_measurement_device_type 'SuperNova, Dual, Cu at home/near, AtlasS2'
_diffrn_measurement_method '\w scans'
_diffrn_orient_matrix_type 'CrysAlisPro convention (1999,Acta A55,543-557)'
_diffrn_orient_matrix_UB_11 0.0268050000
_diffrn_orient_matrix_UB_12 -0.0672105000
_diffrn_orient_matrix_UB_13 -0.1009353000
_diffrn_orient_matrix_UB_21 0.0341914000
_diffrn_orient_matrix_UB_22 0.0602251000
_diffrn_orient_matrix_UB_23 -0.1041202000
_diffrn_orient_matrix_UB_31 0.0646104000
_diffrn_orient_matrix_UB_32 -0.0040096000
_diffrn_orient_matrix_UB_33 0.1286038000
_diffrn_radiation_monochromator mirror
_diffrn_radiation_probe x-ray
_diffrn_radiation_type 'Cu K\a'
_diffrn_radiation_wavelength 1.54184
_diffrn_reflns_av_R_equivalents 0.0257
_diffrn_reflns_av_unetI/netI 0.0206
_diffrn_reflns_Laue_measured_fraction_full 0.985
_diffrn_reflns_Laue_measured_fraction_max 0.985
_diffrn_reflns_limit_h_max 23
_diffrn_reflns_limit_h_min -19
_diffrn_reflns_limit_k_max 19
_diffrn_reflns_limit_k_min -20
_diffrn_reflns_limit_l_max 9
_diffrn_reflns_limit_l_min -9
_diffrn_reflns_number 17712
_diffrn_reflns_point_group_measured_fraction_full 0.985
_diffrn_reflns_point_group_measured_fraction_max 0.985
_diffrn_reflns_theta_full 65.115
_diffrn_reflns_theta_max 65.115
_diffrn_reflns_theta_min 4.470
_diffrn_source 'micro-focus sealed X-ray tube'
_diffrn_source_type 'SuperNova (Cu) X-ray Source'
_exptl_absorpt_coefficient_mu 2.751
_exptl_absorpt_correction_T_max 1.00000
_exptl_absorpt_correction_T_min 0.97127
_exptl_absorpt_correction_type multi-scan
_exptl_absorpt_process_details
;
CrysAlisPro 1.171.40.82a (Rigaku Oxford Diffraction, 2020)
Empirical absorption correction using spherical harmonics,
implemented in SCALE3 ABSPACK scaling algorithm.
;
_exptl_crystal_colour 'clear light yellow'
_exptl_crystal_colour_lustre clear
_exptl_crystal_colour_modifier light
_exptl_crystal_colour_primary yellow
_exptl_crystal_density_diffrn 1.686
_exptl_crystal_description plate
_exptl_crystal_F_000 1408
_exptl_crystal_recrystallization_method 'Re-crystallisation from solvent: methanol'
_refine_diff_density_max 0.924
_refine_diff_density_min -0.608
_refine_diff_density_rms 0.074
_refine_ls_extinction_method none
_refine_ls_goodness_of_fit_ref 1.043
_refine_ls_hydrogen_treatment constr
_refine_ls_matrix_type full
_refine_ls_number_parameters 449
_refine_ls_number_reflns 4551
_refine_ls_number_restraints 27
_refine_ls_restrained_S_all 1.132
_refine_ls_R_factor_all 0.0512
_refine_ls_R_factor_gt 0.0445
_refine_ls_shift/su_max 0.001
_refine_ls_shift/su_mean 0.000
_refine_ls_structure_factor_coef Fsqd
_refine_ls_weighting_details 'w=1/[\s^2^(Fo^2^)+(0.0648P)^2^+3.1194P] where P=(Fo^2^+2Fc^2^)/3'
_refine_ls_weighting_scheme calc
_refine_ls_wR_factor_gt 0.1190
_refine_ls_wR_factor_ref 0.1253
_reflns_Friedel_coverage 0.000
_reflns_number_gt 3935
_reflns_number_total 4551
_reflns_threshold_expression 'I > 2\s(I)'
_cod_data_source_file d3sc01161e2.cif
_cod_data_source_block zn2l2(no3)
_cod_depositor_comments 'Adding full bibliography for 1569205--1569212.cif.'
_cod_database_code 1569212
_shelx_shelxl_version_number 2018/1
_chemical_oxdiff_formula 'C H O N Zn'
_shelx_space_group_comment
;
The symmetry employed for this shelxl refinement is uniquely defined
by the following loop, which should always be used as a source of
symmetry information in preference to the above space-group names.
They are only intended as comments.
;
_reflns_odcompleteness_completeness 99.93
_reflns_odcompleteness_iscentric 1
_reflns_odcompleteness_theta 61.08
_olex2_refinement_description
;
1. Fixed Uiso
 At 1.2 times of:
  All C(H) groups, All C(H,H) groups, All C(H,H,H,H) groups
 At 1.5 times of:
  All C(H,H,H) groups, All O(H) groups
2. Restrained distances
 O5A-N5
 1.3 with sigma of 0.02
 C24-C23A
 1.5 with sigma of 0.02
 C23A-C22
 1.5 with sigma of 0.02
3. Uiso/Uaniso restraints and constraints
Uanis(O5) \\sim Ueq: with sigma of 0.005 and sigma for terminal atoms of 0.01
Uanis(O4A) \\sim Ueq: with sigma of 0.005 and sigma for terminal atoms of 0.01
Uanis(O8) \\sim Ueq: with sigma of 0.002 and sigma for terminal atoms of 0.004
Uanis(O4) \\sim Ueq: with sigma of 0.005 and sigma for terminal atoms of 0.01
Uanis(C20) = Uanis(C20A)
Uanis(C23) = Uanis(C23A)
4. Others
 Sof(Zn2)=1-FVAR(1)
 Sof(Zn2A)=FVAR(1)
 Sof(Zn1A)=1-FVAR(2)
 Sof(Zn1)=FVAR(2)
 Sof(H19C)=Sof(H19D)=Sof(C20)=Sof(H20A)=Sof(H20B)=Sof(H21C)=Sof(H21D)=1-FVAR(3)
 Sof(H19A)=Sof(H19B)=Sof(C20A)=Sof(H20C)=Sof(H20D)=Sof(H21A)=Sof(H21B)=FVAR(3)
 Sof(C23A)=Sof(H23C)=Sof(H23D)=1-FVAR(4)
 Sof(C23)=Sof(H23A)=Sof(H23B)=FVAR(4)
 Fixed Sof: O4(0.5) O5(0.5) O9(0.5) H9(0.5) O10(0.5) H10(0.5) O5A(0.5)
 O4A(0.5) H22A(0.5) H22B(0.5) H24A(0.5) H24B(0.5) C25(0.5) H25A(0.5) H25B(0.5)
 H25C(0.5) C26(0.5) H26A(0.5) H26B(0.5) H26C(0.5)
5.a Secondary CH2 refined with riding coordinates:
 C19(H19A,H19B), C19(H19C,H19D), C20(H20A,H20B), C20A(H20C,H20D), C21(H21A,
 H21B), C21(H21C,H21D), C22(H22A,H22B), C23(H23A,H23B), C23A(H23C,H23D),
 C24(H24A,H24B)
5.b Aromatic/amide H refined with riding coordinates:
 C3(H3), C7(H7), C8(H8), C9(H9A), C12(H12), C16(H16), C17(H17), C18(H18)
5.c Idealised Me refined as rotating group:
 C1(H1A,H1B,H1C), C10(H10A,H10B,H10C), C25(H25A,H25B,H25C), C26(H26A,H26B,H26C)
5.d Idealised tetrahedral OH refined as rotating group:
 O9(H9), O10(H10)
;
_olex2_submission_special_instructions 'No special instructions were received'
_oxdiff_exptl_absorpt_empirical_details
;
Empirical correction (ABSPACK) includes:
- Absorption correction using spherical harmonics
- Frame scaling
;
_oxdiff_exptl_absorpt_empirical_full_max 1.121
_oxdiff_exptl_absorpt_empirical_full_min 0.913

loop_
_space_group_symop_operation_xyz
'x, y, z'
'-x, y+1/2, -z+1/2'
'-x, -y, -z'
'x, -y-1/2, z-1/2'

loop_
_atom_site_label
_atom_site_type_symbol
_atom_site_fract_x
_atom_site_fract_y
_atom_site_fract_z
_atom_site_U_iso_or_equiv
_atom_site_adp_type
_atom_site_occupancy
_atom_site_site_symmetry_order
_atom_site_calc_flag
_atom_site_refinement_flags_posn
_atom_site_refinement_flags_adp
_atom_site_refinement_flags_occupancy
_atom_site_disorder_assembly
_atom_site_disorder_group
Zn1 Zn 0.2028(3) 0.56311(15) 0.5897(10) 0.0285(9) Uani 0.500(17) 1 d . . P A 1
Zn1A Zn 0.1828(3) 0.56759(11) 0.5377(7) 0.0248(6) Uani 0.500(17) 1 d . . P A 2
Zn2 Zn 0.31276(9) 0.47995(11) 0.4041(8) 0.0261(7) Uani 0.502(11) 1 d . . P A 2
Zn2A Zn 0.31861(8) 0.47192(11) 0.4810(8) 0.0263(6) Uani 0.498(11) 1 d . . P A 1
O1 O 0.28897(9) 0.58540(11) 0.5073(2) 0.0302(4) Uani 1 1 d . . . . .
O2 O 0.22189(9) 0.45664(11) 0.5077(3) 0.0343(5) Uani 1 1 d . . . . .
O3 O 0.15715(11) 0.59043(18) 0.2916(3) 0.0591(7) Uani 1 1 d . . . A 2
O4 O 0.0739(3) 0.6064(5) 0.0938(7) 0.090(2) Uani 0.5 1 d . U P A 2
O5 O 0.0615(2) 0.6232(3) 0.3495(7) 0.0441(11) Uani 0.5 1 d . U P A 2
O6 O 0.38447(13) 0.45382(14) 0.6781(3) 0.0553(6) Uani 1 1 d . . . A 1
O7 O 0.32655(14) 0.3719(2) 0.7996(4) 0.0861(11) Uani 1 1 d . . . . .
O8 O 0.43066(17) 0.3582(2) 0.8230(6) 0.1039(12) Uani 1 1 d . U . . .
O9 O 0.2545(2) 0.5227(3) 0.8300(5) 0.0379(10) Uani 0.5 1 d . . P A 1
H9 H 0.282061 0.487746 0.810415 0.057 Uiso 0.5 1 calc R U P A 1
O10 O 0.25794(19) 0.5202(2) 0.1673(5) 0.0337(9) Uani 0.5 1 d . . P A 2
H10 H 0.220887 0.539602 0.184810 0.051 Uiso 0.5 1 calc R U P A 2
O5A O 0.0492(2) 0.6166(3) 0.2379(8) 0.0513(13) Uani 0.5 1 d D . P A 1
O4A O 0.0970(3) 0.5143(3) 0.1547(7) 0.0689(16) Uani 0.5 1 d . U P A 1
N1 N 0.18891(13) 0.67767(14) 0.6459(3) 0.0351(6) Uani 1 1 d . . . . .
N2 N 0.10882(12) 0.52521(15) 0.6471(4) 0.0414(6) Uani 1 1 d . . . . .
N3 N 0.31765(12) 0.36515(14) 0.3549(3) 0.0346(6) Uani 1 1 d . . . . .
N4 N 0.39834(12) 0.51937(14) 0.3488(3) 0.0361(6) Uani 1 1 d . . . . .
N5 N 0.09799(15) 0.5871(2) 0.2350(3) 0.0543(8) Uani 1 1 d D . . . .
N6 N 0.38265(13) 0.39357(15) 0.7663(3) 0.0377(6) Uani 1 1 d . . . . .
C1 C 0.41268(17) 0.87973(19) 0.4112(4) 0.0431(8) Uani 1 1 d . . . . .
H1A H 0.458411 0.881933 0.473376 0.065 Uiso 1 1 calc R U . . .
H1B H 0.385089 0.921543 0.450788 0.065 Uiso 1 1 calc R U . . .
H1C H 0.414880 0.886704 0.290843 0.065 Uiso 1 1 calc R U . . .
C2 C 0.38134(15) 0.80115(17) 0.4400(4) 0.0348(7) Uani 1 1 d . . . . .
C3 C 0.32221(15) 0.79596(17) 0.5108(3) 0.0320(6) Uani 1 1 d . . . . .
H3 H 0.302108 0.843005 0.543553 0.038 Uiso 1 1 calc R U . . .
C4 C 0.29046(14) 0.72445(16) 0.5366(3) 0.0285(6) Uani 1 1 d . . . . .
C5 C 0.31844(13) 0.65317(16) 0.4869(3) 0.0259(6) Uani 1 1 d . . . . .
C6 C 0.37993(14) 0.65800(17) 0.4161(3) 0.0309(6) Uani 1 1 d . . . . .
C7 C 0.40957(14) 0.73109(17) 0.3963(3) 0.0330(6) Uani 1 1 d . . . . .
H7 H 0.451034 0.732827 0.350713 0.040 Uiso 1 1 calc R U . . .
C8 C 0.23043(14) 0.73114(16) 0.6181(3) 0.0297(6) Uani 1 1 d . . . . .
H8 H 0.220726 0.782161 0.655910 0.036 Uiso 1 1 calc R U . . .
C9 C 0.41541(15) 0.59170(18) 0.3549(3) 0.0330(6) Uani 1 1 d . . . . .
H9A H 0.456700 0.603707 0.314081 0.040 Uiso 1 1 calc R U . . .
C10 C 0.08889(18) 0.1664(2) 0.5850(5) 0.0503(8) Uani 1 1 d . . . . .
H10A H 0.043985 0.166066 0.518250 0.075 Uiso 1 1 calc R U . . .
H10B H 0.084316 0.159762 0.704272 0.075 Uiso 1 1 calc R U . . .
H10C H 0.115913 0.123231 0.548562 0.075 Uiso 1 1 calc R U . . .
C11 C 0.12350(15) 0.24345(18) 0.5602(4) 0.0378(7) Uani 1 1 d . . . . .
C12 C 0.18277(15) 0.24785(17) 0.4904(4) 0.0362(7) Uani 1 1 d . . . . .
H12 H 0.201556 0.200553 0.454730 0.043 Uiso 1 1 calc R U . . .
C13 C 0.21673(14) 0.31795(17) 0.4692(3) 0.0306(6) Uani 1 1 d . . . . .
C14 C 0.19029(13) 0.38970(17) 0.5225(4) 0.0308(6) Uani 1 1 d . . . . .
C15 C 0.12907(14) 0.38578(18) 0.5922(4) 0.0387(7) Uani 1 1 d . . . . .
C16 C 0.09759(15) 0.31354(18) 0.6087(4) 0.0414(7) Uani 1 1 d . . . . .
H16 H 0.056378 0.312663 0.655475 0.050 Uiso 1 1 calc R U . . .
C17 C 0.27636(16) 0.31128(18) 0.3873(4) 0.0385(7) Uani 1 1 d . . . . .
H17 H 0.286546 0.259918 0.352443 0.046 Uiso 1 1 calc R U . . .
C18 C 0.09354(17) 0.4532(2) 0.6483(6) 0.0632(12) Uani 1 1 d . . . . .
H18 H 0.052883 0.441483 0.692445 0.076 Uiso 1 1 calc R U . . .
C19 C 0.13121(17) 0.7018(2) 0.7308(4) 0.0462(8) Uani 1 1 d . . . . .
H19A H 0.145380 0.748318 0.800445 0.055 Uiso 0.513(5) 1 calc R U P B 1
H19B H 0.094476 0.718865 0.642842 0.055 Uiso 0.513(5) 1 calc R U P B 1
H19C H 0.138667 0.684500 0.849649 0.055 Uiso 0.487(5) 1 calc R U P B 2
H19D H 0.127190 0.759625 0.728865 0.055 Uiso 0.487(5) 1 calc R U P B 2
C20 C 0.0710(3) 0.6679(4) 0.6480(8) 0.0364(9) Uani 0.487(5) 1 d . . P B 2
H20A H 0.072863 0.666505 0.525377 0.044 Uiso 0.487(5) 1 calc R U P B 2
H20B H 0.031961 0.700839 0.667569 0.044 Uiso 0.487(5) 1 calc R U P B 2
C20A C 0.1030(3) 0.6459(4) 0.8364(7) 0.0364(9) Uani 0.513(5) 1 d . . P B 1
H20C H 0.072678 0.672849 0.905866 0.044 Uiso 0.513(5) 1 calc R U P B 1
H20D H 0.139600 0.620121 0.912635 0.044 Uiso 0.513(5) 1 calc R U P B 1
C21 C 0.06005(18) 0.5797(2) 0.7146(7) 0.0746(15) Uani 1 1 d . . . . .
H21A H 0.030188 0.549668 0.780271 0.090 Uiso 0.513(5) 1 calc R U P B 1
H21B H 0.031494 0.605978 0.620479 0.090 Uiso 0.513(5) 1 calc R U P B 1
H21C H 0.067548 0.578769 0.839158 0.090 Uiso 0.487(5) 1 calc R U P B 2
H21D H 0.013129 0.562398 0.676656 0.090 Uiso 0.487(5) 1 calc R U P B 2
C22 C 0.44427(16) 0.46517(19) 0.2739(5) 0.0441(8) Uani 1 1 d D . . . .
H22A H 0.491352 0.483664 0.303902 0.053 Uiso 0.5 1 calc R U P C 1
H22B H 0.433442 0.467267 0.149862 0.053 Uiso 0.5 1 calc R U P C 1
C23 C 0.4399(2) 0.3808(2) 0.3304(6) 0.0467(11) Uani 0.816(6) 1 d . . P D 1
H23A H 0.445760 0.379576 0.454906 0.056 Uiso 0.816(6) 1 calc R U P D 1
H23B H 0.477819 0.351109 0.293352 0.056 Uiso 0.816(6) 1 calc R U P D 1
C23A C 0.4001(8) 0.4113(8) 0.171(2) 0.0467(11) Uani 0.184(6) 1 d D . P D 2
H23C H 0.424391 0.391468 0.080266 0.056 Uiso 0.184(6) 1 calc R U P D 2
H23D H 0.360313 0.441060 0.117484 0.056 Uiso 0.184(6) 1 calc R U P D 2
C24 C 0.37414(19) 0.3394(2) 0.2647(5) 0.0511(9) Uani 1 1 d D . . . .
H24A H 0.362434 0.350453 0.143134 0.061 Uiso 0.5 1 calc R U P D 1
H24B H 0.380402 0.282048 0.278546 0.061 Uiso 0.5 1 calc R U P D 1
C25 C 0.2485(5) 0.4769(6) 0.0180(11) 0.056(3) Uani 0.5 1 d . . P A 2
H25A H 0.292106 0.456192 -0.005224 0.084 Uiso 0.5 1 calc R U P A 2
H25B H 0.229334 0.510795 -0.074972 0.084 Uiso 0.5 1 calc R U P A 2
H25C H 0.217539 0.433238 0.029505 0.084 Uiso 0.5 1 calc R U P A 2
C26 C 0.2239(5) 0.5012(6) 0.9733(11) 0.053(2) Uani 0.5 1 d . . P A 1
H26A H 0.191860 0.542081 0.996303 0.079 Uiso 0.5 1 calc R U P A 1
H26B H 0.258837 0.495452 1.070757 0.079 Uiso 0.5 1 calc R U P A 1
H26C H 0.199844 0.451410 0.951513 0.079 Uiso 0.5 1 calc R U P A 1

loop_
_atom_site_aniso_label
_atom_site_aniso_U_11
_atom_site_aniso_U_22
_atom_site_aniso_U_33
_atom_site_aniso_U_23
_atom_site_aniso_U_13
_atom_site_aniso_U_12
Zn1 0.0243(14) 0.0248(6) 0.0391(17) -0.0055(7) 0.0137(14) -0.0011(6)
Zn1A 0.0211(13) 0.0286(5) 0.0262(12) 0.0003(5) 0.0079(10) 0.0018(5)
Zn2 0.0227(5) 0.0218(5) 0.036(2) 0.0001(6) 0.0127(7) 0.0000(3)
Zn2A 0.0208(5) 0.0280(5) 0.0320(18) 0.0027(6) 0.0103(6) 0.0025(3)
O1 0.0284(10) 0.0254(10) 0.0373(10) 0.0002(8) 0.0057(8) 0.0015(8)
O2 0.0215(9) 0.0244(10) 0.0580(13) -0.0011(9) 0.0091(9) 0.0000(8)
O3 0.0311(13) 0.107(2) 0.0394(12) 0.0139(13) 0.0045(10) 0.0170(13)
O4 0.078(4) 0.139(6) 0.046(3) -0.008(3) -0.010(3) 0.040(4)
O5 0.028(2) 0.057(3) 0.050(3) 0.004(2) 0.013(2) 0.003(2)
O6 0.0663(16) 0.0434(14) 0.0529(14) 0.0075(12) -0.0032(12) -0.0113(12)
O7 0.0469(16) 0.098(2) 0.116(3) 0.054(2) 0.0204(16) -0.0004(16)
O8 0.0550(17) 0.077(2) 0.176(3) 0.041(2) 0.0035(19) 0.0097(16)
O9 0.030(2) 0.053(3) 0.033(2) -0.0006(19) 0.0106(17) 0.0084(19)
O10 0.028(2) 0.039(2) 0.035(2) -0.0013(17) 0.0072(16) 0.0091(17)
O5A 0.025(3) 0.072(4) 0.058(4) -0.001(3) 0.011(2) 0.005(2)
O4A 0.082(4) 0.039(3) 0.081(4) -0.023(3) -0.004(3) -0.010(3)
N1 0.0410(14) 0.0313(13) 0.0359(13) -0.0069(10) 0.0149(11) -0.0001(11)
N2 0.0226(12) 0.0341(15) 0.0696(18) -0.0106(13) 0.0135(12) 0.0008(10)
N3 0.0372(13) 0.0285(13) 0.0401(13) -0.0013(10) 0.0123(11) -0.0002(11)
N4 0.0300(13) 0.0330(14) 0.0464(14) 0.0043(11) 0.0095(11) 0.0071(11)
N5 0.0340(18) 0.099(3) 0.0297(15) 0.0142(15) 0.0022(12) -0.0117(17)
N6 0.0372(14) 0.0396(15) 0.0362(13) 0.0020(11) 0.0042(11) 0.0004(12)
C1 0.0505(19) 0.0370(17) 0.0419(17) 0.0010(14) 0.0071(14) -0.0114(15)
C2 0.0380(16) 0.0343(16) 0.0296(14) 0.0030(12) -0.0041(12) -0.0069(13)
C3 0.0359(16) 0.0293(15) 0.0284(14) 0.0005(11) -0.0041(11) -0.0017(12)
C4 0.0301(14) 0.0279(14) 0.0254(13) 0.0004(11) -0.0038(11) -0.0007(11)
C5 0.0260(13) 0.0264(14) 0.0239(13) 0.0041(10) -0.0012(10) -0.0008(11)
C6 0.0301(14) 0.0332(16) 0.0279(13) 0.0056(11) -0.0017(11) 0.0007(12)
C7 0.0303(15) 0.0383(16) 0.0295(14) 0.0053(12) 0.0008(11) -0.0059(12)
C8 0.0330(15) 0.0268(14) 0.0281(14) -0.0021(11) -0.0005(11) 0.0030(12)
C9 0.0301(15) 0.0377(17) 0.0321(14) 0.0061(12) 0.0075(11) 0.0020(12)
C10 0.048(2) 0.0388(19) 0.065(2) 0.0007(16) 0.0139(17) -0.0109(15)
C11 0.0299(15) 0.0366(17) 0.0458(17) 0.0033(13) 0.0015(13) -0.0079(13)
C12 0.0385(17) 0.0274(15) 0.0422(16) -0.0017(13) 0.0037(13) -0.0005(12)
C13 0.0296(14) 0.0290(15) 0.0324(14) -0.0005(11) 0.0014(11) -0.0018(11)
C14 0.0226(13) 0.0288(15) 0.0398(15) 0.0018(12) -0.0003(11) -0.0014(11)
C15 0.0222(14) 0.0332(16) 0.060(2) -0.0030(14) 0.0047(13) -0.0003(12)
C16 0.0244(14) 0.0377(17) 0.062(2) -0.0003(15) 0.0065(13) -0.0048(13)
C17 0.0451(18) 0.0278(15) 0.0443(17) -0.0066(13) 0.0125(14) -0.0005(13)
C18 0.0245(16) 0.042(2) 0.128(4) -0.016(2) 0.0297(19) -0.0055(15)
C19 0.051(2) 0.0423(19) 0.0504(19) -0.0166(15) 0.0257(16) -0.0051(15)
C20 0.032(2) 0.039(2) 0.041(2) -0.0102(19) 0.0158(18) 0.0062(18)
C20A 0.032(2) 0.039(2) 0.041(2) -0.0102(19) 0.0158(18) 0.0062(18)
C21 0.0319(19) 0.043(2) 0.158(5) -0.026(2) 0.046(2) -0.0036(16)
C22 0.0377(18) 0.0378(18) 0.061(2) -0.0001(15) 0.0211(15) 0.0060(14)
C23 0.041(2) 0.044(2) 0.061(2) 0.0067(19) 0.0291(19) 0.0195(18)
C23A 0.041(2) 0.044(2) 0.061(2) 0.0067(19) 0.0291(19) 0.0195(18)
C24 0.063(2) 0.0371(18) 0.062(2) -0.0112(16) 0.0379(18) -0.0045(16)
C25 0.051(6) 0.073(8) 0.040(5) -0.018(5) -0.007(4) 0.007(5)
C26 0.056(6) 0.070(6) 0.034(5) 0.011(4) 0.012(4) 0.003(5)

loop_
_atom_type_symbol
_atom_type_description
_atom_type_scat_dispersion_real
_atom_type_scat_dispersion_imag
_atom_type_scat_source
C C 0.0181 0.0091 'International Tables Vol C Tables 4.2.6.8 and 6.1.1.4'
H H 0.0000 0.0000 'International Tables Vol C Tables 4.2.6.8 and 6.1.1.4'
N N 0.0311 0.0180 'International Tables Vol C Tables 4.2.6.8 and 6.1.1.4'
O O 0.0492 0.0322 'International Tables Vol C Tables 4.2.6.8 and 6.1.1.4'
Zn Zn -1.5491 0.6778 'International Tables Vol C Tables 4.2.6.8 and 6.1.1.4'

loop_
_geom_angle_atom_site_label_1
_geom_angle_atom_site_label_2
_geom_angle_atom_site_label_3
_geom_angle
_geom_angle_site_symmetry_1
_geom_angle_site_symmetry_3
_geom_angle_publ_flag
O1 Zn1 Zn2A 42.24(10) . . ?
O1 Zn1 O2 81.30(12) . . ?
O1 Zn1 O9 91.6(4) . . ?
O1 Zn1 N1 92.34(12) . . ?
O1 Zn1 N2 170.6(3) . . ?
O2 Zn1 Zn2A 40.76(9) . . ?
O2 Zn1 O9 85.1(3) . . ?
O2 Zn1 N1 172.1(3) . . ?
O2 Zn1 N2 90.51(13) . . ?
O9 Zn1 Zn2A 78.6(3) . . ?
N1 Zn1 Zn2A 133.91(17) . . ?
N1 Zn1 O9 99.9(3) . . ?
N1 Zn1 N2 95.43(17) . . ?
N2 Zn1 Zn2A 130.58(11) . . ?
N2 Zn1 O9 92.3(2) . . ?
O2 Zn1A O1 74.23(16) . . ?
O3 Zn1A O1 89.17(11) . . ?
O3 Zn1A O2 96.46(18) . . ?
O3 Zn1A N1 103.3(2) . . ?
N1 Zn1A O1 85.31(19) . . ?
N1 Zn1A O2 151.3(4) . . ?
N2 Zn1A O1 154.6(4) . . ?
N2 Zn1A O2 91.95(12) . . ?
N2 Zn1A O3 113.9(4) . . ?
N2 Zn1A N1 98.74(12) . . ?
O1 Zn2 O2 75.62(11) . . ?
O1 Zn2 O10 87.70(18) . . ?
O2 Zn2 O10 92.59(17) . . ?
N3 Zn2 O1 162.2(3) . . ?
N3 Zn2 O2 87.79(12) . . ?
N3 Zn2 O10 99.7(2) . . ?
N4 Zn2 O1 92.74(10) . . ?
N4 Zn2 O2 167.0(2) . . ?
N4 Zn2 O10 92.6(3) . . ?
N4 Zn2 N3 103.02(12) . . ?
O1 Zn2A Zn1 40.24(7) . . ?
O1 Zn2A N3 153.5(3) . . ?
O1 Zn2A N4 86.55(14) . . ?
O2 Zn2A Zn1 40.68(9) . . ?
O2 Zn2A O1 79.27(9) . . ?
O2 Zn2A N3 89.58(10) . . ?
O2 Zn2A N4 152.0(3) . . ?
O6 Zn2A Zn1 107.9(3) . . ?
O6 Zn2A O1 103.9(2) . . ?
O6 Zn2A O2 116.9(3) . . ?
O6 Zn2A N3 102.56(17) . . ?
O6 Zn2A N4 89.81(12) . . ?
N3 Zn2A Zn1 129.45(14) . . ?
N3 Zn2A N4 92.71(18) . . ?
N4 Zn2A Zn1 126.03(14) . . ?
Zn1 O1 Zn2A 97.52(14) . . ?
Zn2 O1 Zn1A 101.73(10) . . ?
C5 O1 Zn1 129.69(19) . . ?
C5 O1 Zn1A 126.27(18) . . ?
C5 O1 Zn2 125.75(19) . . ?
C5 O1 Zn2A 132.67(18) . . ?
Zn1 O2 Zn2A 98.56(16) . . ?
Zn1A O2 Zn2 103.21(12) . . ?
C14 O2 Zn1 130.27(19) . . ?
C14 O2 Zn1A 126.0(2) . . ?
C14 O2 Zn2 129.77(18) . . ?
C14 O2 Zn2A 127.39(18) . . ?
N5 O3 Zn1A 117.8(2) . . ?
N6 O6 Zn2A 121.6(2) . . ?
Zn1 O9 H9 107.7 . . ?
C26 O9 Zn1 126.5(5) . . ?
C26 O9 H9 109.5 . . ?
Zn2 O10 H10 109.2 . . ?
C25 O10 Zn2 125.2(5) . . ?
C25 O10 H10 109.5 . . ?
C8 N1 Zn1 122.6(2) . . ?
C8 N1 Zn1A 125.5(2) . . ?
C8 N1 C19 116.7(3) . . ?
C19 N1 Zn1 120.6(2) . . ?
C19 N1 Zn1A 116.3(2) . . ?
C18 N2 Zn1 121.7(2) . . ?
C18 N2 Zn1A 124.0(2) . . ?
C18 N2 C21 115.4(3) . . ?
C21 N2 Zn1 122.3(2) . . ?
C21 N2 Zn1A 120.0(2) . . ?
C17 N3 Zn2 127.6(2) . . ?
C17 N3 Zn2A 119.4(2) . . ?
C17 N3 C24 116.0(3) . . ?
C24 N3 Zn2 116.4(2) . . ?
C24 N3 Zn2A 122.5(2) . . ?
C9 N4 Zn2 124.3(2) . . ?
C9 N4 Zn2A 123.1(2) . . ?
C9 N4 C22 116.1(3) . . ?
C22 N4 Zn2 119.2(2) . . ?
C22 N4 Zn2A 119.78(19) . . ?
O3 N5 O4 125.5(4) . . ?
O3 N5 O5 107.7(3) . . ?
O4 N5 O5 108.7(5) . . ?
O5A N5 O4A 117.4(5) . . ?
O7 N6 O6 117.5(3) . . ?
O8 N6 O6 123.9(3) . . ?
O8 N6 O7 118.5(3) . . ?
H1A C1 H1B 109.5 . . ?
H1A C1 H1C 109.5 . . ?
H1B C1 H1C 109.5 . . ?
C2 C1 H1A 109.5 . . ?
C2 C1 H1B 109.5 . . ?
C2 C1 H1C 109.5 . . ?
C3 C2 C1 121.0(3) . . ?
C3 C2 C7 116.7(3) . . ?
C7 C2 C1 122.3(3) . . ?
C2 C3 H3 118.5 . . ?
C2 C3 C4 123.0(3) . . ?
C4 C3 H3 118.5 . . ?
C3 C4 C5 120.1(3) . . ?
C3 C4 C8 114.7(3) . . ?
C5 C4 C8 125.3(3) . . ?
O1 C5 C4 121.2(2) . . ?
O1 C5 C6 121.6(2) . . ?
C4 C5 C6 117.2(2) . . ?
C5 C6 C9 125.2(3) . . ?
C7 C6 C5 119.9(3) . . ?
C7 C6 C9 114.9(3) . . ?
C2 C7 C6 123.1(3) . . ?
C2 C7 H7 118.4 . . ?
C6 C7 H7 118.4 . . ?
N1 C8 C4 128.5(3) . . ?
N1 C8 H8 115.7 . . ?
C4 C8 H8 115.7 . . ?
N4 C9 C6 128.5(3) . . ?
N4 C9 H9A 115.7 . . ?
C6 C9 H9A 115.7 . . ?
H10A C10 H10B 109.5 . . ?
H10A C10 H10C 109.5 . . ?
H10B C10 H10C 109.5 . . ?
C11 C10 H10A 109.5 . . ?
C11 C10 H10B 109.5 . . ?
C11 C10 H10C 109.5 . . ?
C12 C11 C10 122.3(3) . . ?
C12 C11 C16 116.3(3) . . ?
C16 C11 C10 121.4(3) . . ?
C11 C12 H12 118.2 . . ?
C11 C12 C13 123.7(3) . . ?
C13 C12 H12 118.2 . . ?
C12 C13 C14 119.6(3) . . ?
C12 C13 C17 115.7(3) . . ?
C14 C13 C17 124.7(3) . . ?
O2 C14 C13 121.1(3) . . ?
O2 C14 C15 121.8(3) . . ?
C15 C14 C13 117.1(3) . . ?
C14 C15 C18 124.7(3) . . ?
C16 C15 C14 120.2(3) . . ?
C16 C15 C18 115.0(3) . . ?
C11 C16 C15 123.1(3) . . ?
C11 C16 H16 118.4 . . ?
C15 C16 H16 118.4 . . ?
N3 C17 C13 129.0(3) . . ?
N3 C17 H17 115.5 . . ?
C13 C17 H17 115.5 . . ?
N2 C18 C15 129.5(3) . . ?
N2 C18 H18 115.2 . . ?
C15 C18 H18 115.2 . . ?
N1 C19 H19A 107.6 . . ?
N1 C19 H19B 107.6 . . ?
N1 C19 H19C 109.7 . . ?
N1 C19 H19D 109.7 . . ?
H19A C19 H19B 107.1 . . ?
H19C C19 H19D 108.2 . . ?
C20 C19 N1 109.7(3) . . ?
C20 C19 H19C 109.7 . . ?
C20 C19 H19D 109.7 . . ?
C20A C19 N1 118.7(3) . . ?
C20A C19 H19A 107.6 . . ?
C20A C19 H19B 107.6 . . ?
C19 C20 H20A 109.3 . . ?
C19 C20 H20B 109.3 . . ?
C19 C20 C21 111.6(5) . . ?
H20A C20 H20B 108.0 . . ?
C21 C20 H20A 109.3 . . ?
C21 C20 H20B 109.3 . . ?
C19 C20A H20C 110.0 . . ?
C19 C20A H20D 110.0 . . ?
C19 C20A C21 108.5(4) . . ?
H20C C20A H20D 108.4 . . ?
C21 C20A H20C 110.0 . . ?
C21 C20A H20D 110.0 . . ?
N2 C21 C20 109.4(3) . . ?
N2 C21 C20A 109.0(3) . . ?
N2 C21 H21A 109.9 . . ?
N2 C21 H21B 109.9 . . ?
N2 C21 H21C 109.8 . . ?
N2 C21 H21D 109.8 . . ?
C20 C21 H21C 109.8 . . ?
C20 C21 H21D 109.8 . . ?
C20A C21 H21A 109.9 . . ?
C20A C21 H21B 109.9 . . ?
H21A C21 H21B 108.3 . . ?
H21C C21 H21D 108.2 . . ?
N4 C22 H22A 108.8 . . ?
N4 C22 H22B 108.8 . . ?
N4 C22 C23 114.0(3) . . ?
H22A C22 H22B 107.7 . . ?
C23 C22 H22A 108.8 . . ?
C23 C22 H22B 108.8 . . ?
C23A C22 N4 105.2(7) . . ?
C22 C23 H23A 108.6 . . ?
C22 C23 H23B 108.6 . . ?
C22 C23 C24 114.8(3) . . ?
H23A C23 H23B 107.5 . . ?
C24 C23 H23A 108.6 . . ?
C24 C23 H23B 108.6 . . ?
C22 C23A H23C 108.3 . . ?
C22 C23A H23D 108.3 . . ?
C22 C23A C24 116.1(11) . . ?
H23C C23A H23D 107.4 . . ?
C24 C23A H23C 108.3 . . ?
C24 C23A H23D 108.3 . . ?
N3 C24 C23 111.7(3) . . ?
N3 C24 C23A 108.9(6) . . ?
N3 C24 H24A 109.3 . . ?
N3 C24 H24B 109.3 . . ?
C23 C24 H24A 109.3 . . ?
C23 C24 H24B 109.3 . . ?
H24A C24 H24B 107.9 . . ?
O10 C25 H25A 109.5 . . ?
O10 C25 H25B 109.5 . . ?
O10 C25 H25C 109.5 . . ?
H25A C25 H25B 109.5 . . ?
H25A C25 H25C 109.5 . . ?
H25B C25 H25C 109.5 . . ?
O9 C26 H26A 109.5 . . ?
O9 C26 H26B 109.5 . . ?
O9 C26 H26C 109.5 . . ?
H26A C26 H26B 109.5 . . ?
H26A C26 H26C 109.5 . . ?
H26B C26 H26C 109.5 . . ?

loop_
_geom_bond_atom_site_label_1
_geom_bond_atom_site_label_2
_geom_bond_distance
_geom_bond_site_symmetry_2
_geom_bond_publ_flag
Zn1 Zn2A 3.013(4) . ?
Zn1 O1 1.963(3) . ?
Zn1 O2 1.986(3) . ?
Zn1 O9 2.172(10) . ?
Zn1 N1 2.032(3) . ?
Zn1 N2 2.094(4) . ?
Zn1A O1 2.187(5) . ?
Zn1A O2 2.073(3) . ?
Zn1A O3 2.010(7) . ?
Zn1A N1 2.065(3) . ?
Zn1A N2 1.957(4) . ?
Zn2 O1 2.062(2) . ?
Zn2 O2 2.133(3) . ?
Zn2 O10 2.171(8) . ?
Zn2 N3 2.002(3) . ?
Zn2 N4 1.943(3) . ?
Zn2A O1 2.043(2) . ?
Zn2A O2 1.989(2) . ?
Zn2A O6 1.939(6) . ?
Zn2A N3 2.082(3) . ?
Zn2A N4 2.185(4) . ?
O1 C5 1.317(3) . ?
O2 C14 1.318(3) . ?
O3 N5 1.208(4) . ?
O4 N5 1.213(6) . ?
O5 N5 1.392(6) . ?
O6 N6 1.250(3) . ?
O7 N6 1.243(4) . ?
O8 N6 1.171(4) . ?
O9 H9 0.8400 . ?
O9 C26 1.421(10) . ?
O10 H10 0.8400 . ?
O10 C25 1.398(10) . ?
O5A N5 1.099(5) . ?
O4A N5 1.398(6) . ?
N1 C8 1.272(4) . ?
N1 C19 1.474(4) . ?
N2 C18 1.266(5) . ?
N2 C21 1.499(4) . ?
N3 C17 1.284(4) . ?
N3 C24 1.487(4) . ?
N4 C9 1.279(4) . ?
N4 C22 1.485(4) . ?
C1 H1A 0.9800 . ?
C1 H1B 0.9800 . ?
C1 H1C 0.9800 . ?
C1 C2 1.510(4) . ?
C2 C3 1.381(4) . ?
C2 C7 1.386(4) . ?
C3 H3 0.9500 . ?
C3 C4 1.403(4) . ?
C4 C5 1.417(4) . ?
C4 C8 1.446(4) . ?
C5 C6 1.424(4) . ?
C6 C7 1.398(4) . ?
C6 C9 1.454(4) . ?
C7 H7 0.9500 . ?
C8 H8 0.9500 . ?
C9 H9A 0.9500 . ?
C10 H10A 0.9800 . ?
C10 H10B 0.9800 . ?
C10 H10C 0.9800 . ?
C10 C11 1.511(4) . ?
C11 C12 1.379(4) . ?
C11 C16 1.379(5) . ?
C12 H12 0.9500 . ?
C12 C13 1.396(4) . ?
C13 C14 1.421(4) . ?
C13 C17 1.441(4) . ?
C14 C15 1.414(4) . ?
C15 C16 1.398(4) . ?
C15 C18 1.454(5) . ?
C16 H16 0.9500 . ?
C17 H17 0.9500 . ?
C18 H18 0.9500 . ?
C19 H19A 0.9900 . ?
C19 H19B 0.9900 . ?
C19 H19C 0.9900 . ?
C19 H19D 0.9900 . ?
C19 C20 1.416(7) . ?
C19 C20A 1.440(7) . ?
C20 H20A 0.9900 . ?
C20 H20B 0.9900 . ?
C20 C21 1.621(8) . ?
C20A H20C 0.9900 . ?
C20A H20D 0.9900 . ?
C20A C21 1.654(7) . ?
C21 H21A 0.9900 . ?
C21 H21B 0.9900 . ?
C21 H21C 0.9900 . ?
C21 H21D 0.9900 . ?
C22 H22A 0.9900 . ?
C22 H22B 0.9900 . ?
C22 C23 1.514(5) . ?
C22 C23A 1.450(14) . ?
C23 H23A 0.9900 . ?
C23 H23B 0.9900 . ?
C23 C24 1.521(6) . ?
C23A H23C 0.9900 . ?
C23A H23D 0.9900 . ?
C23A C24 1.562(13) . ?
C24 H24A 0.9900 . ?
C24 H24B 0.9900 . ?
C25 H25A 0.9800 . ?
C25 H25B 0.9800 . ?
C25 H25C 0.9800 . ?
C26 H26A 0.9800 . ?
C26 H26B 0.9800 . ?
C26 H26C 0.9800 . ?

loop_
_geom_torsion_atom_site_label_1
_geom_torsion_atom_site_label_2
_geom_torsion_atom_site_label_3
_geom_torsion_atom_site_label_4
_geom_torsion
_geom_torsion_site_symmetry_1
_geom_torsion_site_symmetry_2
_geom_torsion_site_symmetry_3
_geom_torsion_site_symmetry_4
_geom_torsion_publ_flag
Zn1 O1 C5 C4 4.2(5) . . . . ?
Zn1 O1 C5 C6 -176.5(4) . . . . ?
Zn1 O2 C14 C13 -173.2(4) . . . . ?
Zn1 O2 C14 C15 6.5(5) . . . . ?
Zn1 N1 C8 C4 4.0(5) . . . . ?
Zn1 N1 C19 C20A 26.8(6) . . . . ?
Zn1 N2 C18 C15 -9.3(7) . . . . ?
Zn1 N2 C21 C20A -34.0(6) . . . . ?
Zn1A O1 C5 C4 21.0(4) . . . . ?
Zn1A O1 C5 C6 -159.6(3) . . . . ?
Zn1A O2 C14 C13 168.2(3) . . . . ?
Zn1A O2 C14 C15 -12.1(4) . . . . ?
Zn1A O3 N5 O4 172.7(5) . . . . ?
Zn1A O3 N5 O5 42.8(4) . . . . ?
Zn1A N1 C8 C4 -14.0(5) . . . . ?
Zn1A N1 C19 C20 -32.1(5) . . . . ?
Zn1A N2 C18 C15 8.2(7) . . . . ?
Zn1A N2 C21 C20 11.3(6) . . . . ?
Zn2 O1 C5 C4 168.1(3) . . . . ?
Zn2 O1 C5 C6 -12.6(4) . . . . ?
Zn2 O2 C14 C13 1.6(4) . . . . ?
Zn2 O2 C14 C15 -178.6(3) . . . . ?
Zn2 N3 C17 C13 -1.2(5) . . . . ?
Zn2 N3 C24 C23A -21.2(7) . . . . ?
Zn2 N4 C9 C6 6.0(5) . . . . ?
Zn2 N4 C22 C23A 33.4(7) . . . . ?
Zn2A O1 C5 C4 -171.0(3) . . . . ?
Zn2A O1 C5 C6 8.3(4) . . . . ?
Zn2A O2 C14 C13 -20.0(4) . . . . ?
Zn2A O2 C14 C15 159.7(3) . . . . ?
Zn2A O6 N6 O7 -43.3(4) . . . . ?
Zn2A O6 N6 O8 139.3(4) . . . . ?
Zn2A N3 C17 C13 17.5(5) . . . . ?
Zn2A N3 C24 C23 22.4(4) . . . . ?
Zn2A N4 C9 C6 -13.4(4) . . . . ?
Zn2A N4 C22 C23 -12.5(4) . . . . ?
O1 C5 C6 C7 179.9(2) . . . . ?
O1 C5 C6 C9 1.9(4) . . . . ?
O2 C14 C15 C16 -178.9(3) . . . . ?
O2 C14 C15 C18 2.3(5) . . . . ?
N1 C19 C20 C21 84.6(4) . . . . ?
N1 C19 C20A C21 -73.2(5) . . . . ?
N4 C22 C23 C24 69.3(4) . . . . ?
N4 C22 C23A C24 -84.4(10) . . . . ?
C1 C2 C3 C4 178.6(3) . . . . ?
C1 C2 C7 C6 -177.5(3) . . . . ?
C2 C3 C4 C5 -1.0(4) . . . . ?
C2 C3 C4 C8 177.8(2) . . . . ?
C3 C2 C7 C6 2.0(4) . . . . ?
C3 C4 C5 O1 -178.9(2) . . . . ?
C3 C4 C5 C6 1.8(4) . . . . ?
C3 C4 C8 N1 174.2(3) . . . . ?
C4 C5 C6 C7 -0.8(4) . . . . ?
C4 C5 C6 C9 -178.7(2) . . . . ?
C5 C4 C8 N1 -7.1(4) . . . . ?
C5 C6 C7 C2 -1.2(4) . . . . ?
C5 C6 C9 N4 1.9(5) . . . . ?
C7 C2 C3 C4 -0.9(4) . . . . ?
C7 C6 C9 N4 -176.1(3) . . . . ?
C8 N1 C19 C20 134.7(4) . . . . ?
C8 N1 C19 C20A -149.9(4) . . . . ?
C8 C4 C5 O1 2.5(4) . . . . ?
C8 C4 C5 C6 -176.8(2) . . . . ?
C9 N4 C22 C23 156.4(3) . . . . ?
C9 N4 C22 C23A -139.1(7) . . . . ?
C9 C6 C7 C2 177.0(3) . . . . ?
C10 C11 C12 C13 -178.5(3) . . . . ?
C10 C11 C16 C15 178.2(3) . . . . ?
C11 C12 C13 C14 0.5(4) . . . . ?
C11 C12 C13 C17 -177.4(3) . . . . ?
C12 C11 C16 C15 -1.1(5) . . . . ?
C12 C13 C14 O2 178.5(3) . . . . ?
C12 C13 C14 C15 -1.2(4) . . . . ?
C12 C13 C17 N3 -178.4(3) . . . . ?
C13 C14 C15 C16 0.9(4) . . . . ?
C13 C14 C15 C18 -178.0(3) . . . . ?
C14 C13 C17 N3 3.8(5) . . . . ?
C14 C15 C16 C11 0.3(5) . . . . ?
C14 C15 C18 N2 -0.1(7) . . . . ?
C16 C11 C12 C13 0.7(5) . . . . ?
C16 C15 C18 N2 -179.0(4) . . . . ?
C17 N3 C24 C23 -140.9(3) . . . . ?
C17 N3 C24 C23A 156.6(7) . . . . ?
C17 C13 C14 O2 -3.8(4) . . . . ?
C17 C13 C14 C15 176.5(3) . . . . ?
C18 N2 C21 C20 -160.6(4) . . . . ?
C18 N2 C21 C20A 136.9(4) . . . . ?
C18 C15 C16 C11 179.2(3) . . . . ?
C19 N1 C8 C4 -179.4(3) . . . . ?
C19 C20 C21 N2 -73.3(5) . . . . ?
C19 C20A C21 N2 75.0(5) . . . . ?
C21 N2 C18 C15 179.8(4) . . . . ?
C22 N4 C9 C6 178.1(3) . . . . ?
C22 C23 C24 N3 -75.4(4) . . . . ?
C22 C23A C24 N3 79.0(11) . . . . ?
C24 N3 C17 C13 -178.7(3) . . . . ?
